data_4320626
loop_
_publ_author_name
'Roger D. Willett'
'James R. Jeitler'
'Brendan Twamley'

_publ_section_title
;
 Novel Copper(I) Halide Polymers: Structures of
 Cu2Br2(2,3-dimethylquinoxaline) and
 (2,3-Di(bromomethyl)quinoxalinium)CuBr2. The Continuing Saga of
 Copper(II) Bromide Reactivity with Organoamines
;
_journal_name_full 'Inorganic Chemistry'
_journal_page_first 6502
_journal_page_last 6505
_journal_paper_doi 10.1021/ic010280z
_journal_volume 40
_journal_year 2001
_chemical_formula_sum 'C10 H9 Br4 Cu N2'
_chemical_formula_weight 540.37
_chemical_name_common '[CuBr2][dmqHBr2]'
_chemical_name_systematic
;
  ?
;
_space_group_IT_number 15
_symmetry_cell_setting monoclinic
_symmetry_space_group_name_Hall '-C 2yc'
_symmetry_space_group_name_H-M 'C 1 2/c 1'
_atom_sites_solution_hydrogens geom
_atom_sites_solution_primary direct
_atom_sites_solution_secondary difmap
_audit_creation_method SHELXL-97
_cell_angle_alpha 90.00
_cell_angle_beta 101.654(9)
_cell_angle_gamma 90.00
_cell_formula_units_Z 8
_cell_length_a 24.384(11)
_cell_length_b 10.031(5)
_cell_length_c 11.934(6)
_cell_measurement_reflns_used 987
_cell_measurement_temperature 297(2)
_cell_measurement_theta_max 26.71
_cell_measurement_theta_min 2.69
_cell_volume 2859(2)
_computing_cell_refinement 'Bruker SMART'
_computing_data_collection 'Bruker SMART'
_computing_data_reduction 'Bruker SAINTPlus v. 6.02'
_computing_molecular_graphics 'XP, Bruker SHELXTL v. 5.10'
_computing_publication_material 'XCIF, Bruker SHELXTL v. 5.10'
_computing_structure_refinement 'XL, Bruker SHELXTL v. 5.10'
_computing_structure_solution 'XS, Bruker SHELXTL v. 5.10'
_diffrn_ambient_temperature 297(2)
_diffrn_detector_area_resol_mean 8.3
_diffrn_measured_fraction_theta_full 0.895
_diffrn_measured_fraction_theta_max 0.895
_diffrn_measurement_device_type 'Siemens SMART 1000'
_diffrn_measurement_method \w
_diffrn_radiation_monochromator graphite
_diffrn_radiation_source 'normal-focus sealed tube'
_diffrn_radiation_type MoK\a
_diffrn_radiation_wavelength 0.71073
_diffrn_reflns_av_R_equivalents 0.0503
_diffrn_reflns_av_sigmaI/netI 0.0582
_diffrn_reflns_limit_h_max 28
_diffrn_reflns_limit_h_min -28
_diffrn_reflns_limit_k_max 11
_diffrn_reflns_limit_k_min -11
_diffrn_reflns_limit_l_max 14
_diffrn_reflns_limit_l_min -13
_diffrn_reflns_number 5953
_diffrn_reflns_theta_full 25.00
_diffrn_reflns_theta_max 25.00
_diffrn_reflns_theta_min 2.20
_diffrn_standards_decay_% '< 0.01'
_diffrn_standards_interval_count 'beginning and end'
_diffrn_standards_number '50 frames remeasured'
_exptl_absorpt_coefficient_mu 12.687
_exptl_absorpt_correction_T_max 0.4301
_exptl_absorpt_correction_T_min 0.1253
_exptl_absorpt_correction_type empirical
_exptl_absorpt_process_details 'SADABS (Sheldrick, 1999)'
_exptl_crystal_colour yellow
_exptl_crystal_density_diffrn 2.511
_exptl_crystal_density_method 'not measured'
_exptl_crystal_description needle
_exptl_crystal_F_000 2016
_exptl_crystal_size_max 0.28
_exptl_crystal_size_mid 0.11
_exptl_crystal_size_min 0.08
_refine_diff_density_max 1.033
_refine_diff_density_min -0.935
_refine_diff_density_rms 0.184
_refine_ls_extinction_method none
_refine_ls_goodness_of_fit_ref 0.947
_refine_ls_hydrogen_treatment constr
_refine_ls_matrix_type full
_refine_ls_number_parameters 154
_refine_ls_number_reflns 2252
_refine_ls_number_restraints 0
_refine_ls_restrained_S_all 0.947
_refine_ls_R_factor_all 0.0940
_refine_ls_R_factor_gt 0.0410
_refine_ls_shift/su_max 0.000
_refine_ls_shift/su_mean 0.000
_refine_ls_structure_factor_coef Fsqd
_refine_ls_weighting_details 'calc w=1/[\s^2^(Fo^2^)+(0.0769P)^2^+0.0000P] where P=(Fo^2^+2Fc^2^)/3'
_refine_ls_weighting_scheme calc
_refine_ls_wR_factor_gt 0.1027
_refine_ls_wR_factor_ref 0.1348
_reflns_number_gt 1392
_reflns_number_total 2252
_reflns_threshold_expression >2sigma(I)
_cod_data_source_file ic010280z_2.cif
_cod_data_source_block bt219
_cod_depositor_comments
;
The following automatic conversions were performed:

'_symmetry_cell_setting' value 'Monoclinic' changed to 'monoclinic'
according to the built-in table from CIF Core dictionary named
'cif_core.dic' version 2.4.1 from
2010-06-29.

'_exptl_absorpt_correction_type' value 'Empirical'
changed to 'empirical' according to the built-in table from CIF Core
dictionary named 'cif_core.dic' version 2.4.1 from 2010-06-29.

Automatic conversion script
Id: cif_fix_values 1646 2011-03-28 12:23:43Z adriana 
;
_cod_original_sg_symbol_H-M 'C 2/c'
_cod_database_code 4320626

loop_
_symmetry_equiv_pos_as_xyz
'x, y, z'
'-x, y, -z+1/2'
'x+1/2, y+1/2, z'
'-x+1/2, y+1/2, -z+1/2'
'-x, -y, -z'
'x, -y, z-1/2'
'-x+1/2, -y+1/2, -z'
'x+1/2, -y+1/2, z-1/2'

loop_
_atom_site_label
_atom_site_type_symbol
_atom_site_fract_x
_atom_site_fract_y
_atom_site_fract_z
_atom_site_U_iso_or_equiv
_atom_site_adp_type
_atom_site_occupancy
_atom_site_symmetry_multiplicity
_atom_site_calc_flag
_atom_site_refinement_flags
_atom_site_disorder_assembly
_atom_site_disorder_group
Cu1 Cu -0.00049(5) 0.01178(12) 0.11728(12) 0.0671(4) Uani 1 1 d . . .
Br1 Br 0.08180(3) 0.04529(8) 0.27831(8) 0.0479(3) Uani 1 1 d . . .
N1 N 0.1283(2) -0.2036(7) 0.4378(7) 0.0475(18) Uani 1 1 d . . .
H1A H 0.1202 -0.1375 0.3915 0.057 Uiso 1 1 calc R . .
Br2 Br -0.00412(4) 0.20046(9) -0.01769(9) 0.0584(3) Uani 1 1 d . . .
C2 C 0.1552(3) -0.1779(8) 0.5430(8) 0.046(2) Uani 1 1 d . . .
Br3 Br 0.22713(4) 0.02808(11) 0.49756(9) 0.0672(3) Uani 1 1 d . . .
C3 C 0.1688(3) -0.2868(9) 0.6194(8) 0.053(2) Uani 1 1 d . . .
Br4 Br 0.27628(4) -0.21838(12) 0.74944(10) 0.0731(4) Uani 1 1 d . . .
N4 N 0.1538(3) -0.4108(8) 0.5840(7) 0.0536(19) Uani 1 1 d . . .
C5 C 0.1255(3) -0.4313(9) 0.4768(8) 0.051(2) Uani 1 1 d . . .
C6 C 0.1090(4) -0.5617(10) 0.4408(10) 0.068(3) Uani 1 1 d . . .
H6A H 0.1169 -0.6329 0.4914 0.082 Uiso 1 1 calc R . .
C7 C 0.0809(4) -0.5826(11) 0.3302(11) 0.073(3) Uani 1 1 d . . .
H7A H 0.0698 -0.6683 0.3059 0.088 Uiso 1 1 calc R . .
C8 C 0.0690(4) -0.4757(11) 0.2542(10) 0.068(3) Uani 1 1 d . . .
H8A H 0.0503 -0.4919 0.1795 0.081 Uiso 1 1 calc R . .
C9 C 0.0843(3) -0.3468(9) 0.2867(8) 0.054(2) Uani 1 1 d . . .
H9A H 0.0759 -0.2761 0.2356 0.065 Uiso 1 1 calc R . .
C10 C 0.1125(3) -0.3266(8) 0.3978(7) 0.0438(19) Uani 1 1 d . . .
C11 C 0.1679(3) -0.0346(9) 0.5733(8) 0.054(2) Uani 1 1 d . . .
H11A H 0.1798 -0.0256 0.6555 0.065 Uiso 1 1 calc R . .
H11B H 0.1345 0.0189 0.5490 0.065 Uiso 1 1 calc R . .
C12 C 0.1982(3) -0.2721(10) 0.7390(9) 0.062(3) Uani 1 1 d . . .
H12A H 0.1971 -0.3562 0.7787 0.075 Uiso 1 1 calc R . .
H12B H 0.1792 -0.2058 0.7764 0.075 Uiso 1 1 calc R . .

loop_
_atom_site_aniso_label
_atom_site_aniso_U_11
_atom_site_aniso_U_22
_atom_site_aniso_U_33
_atom_site_aniso_U_23
_atom_site_aniso_U_13
_atom_site_aniso_U_12
Cu1 0.0666(7) 0.0629(8) 0.0753(9) 0.0026(6) 0.0223(6) 0.0011(6)
Br1 0.0428(4) 0.0445(5) 0.0603(6) 0.0049(4) 0.0196(4) -0.0011(3)
N1 0.044(3) 0.045(5) 0.057(5) 0.008(4) 0.020(3) 0.004(3)
Br2 0.0659(5) 0.0511(6) 0.0656(7) 0.0072(4) 0.0308(5) 0.0095(4)
C2 0.036(4) 0.058(6) 0.051(6) 0.001(5) 0.022(4) 0.000(4)
Br3 0.0587(5) 0.0778(7) 0.0701(7) -0.0041(5) 0.0247(5) -0.0220(5)
C3 0.030(4) 0.063(6) 0.071(7) 0.027(5) 0.021(4) 0.006(4)
Br4 0.0462(5) 0.0991(9) 0.0737(8) 0.0056(6) 0.0118(4) -0.0001(5)
N4 0.043(3) 0.058(5) 0.063(5) 0.017(4) 0.020(3) 0.002(3)
C5 0.040(4) 0.047(5) 0.073(7) 0.008(5) 0.025(4) -0.001(4)
C6 0.064(5) 0.046(6) 0.101(9) 0.019(6) 0.031(6) 0.003(5)
C7 0.058(5) 0.056(7) 0.112(10) 0.000(7) 0.031(6) 0.006(5)
C8 0.050(5) 0.077(8) 0.081(8) -0.025(6) 0.024(5) -0.005(5)
C9 0.048(4) 0.046(6) 0.070(7) -0.001(5) 0.017(4) -0.004(4)
C10 0.036(4) 0.048(5) 0.050(5) -0.001(4) 0.014(4) 0.001(3)
C11 0.048(4) 0.058(6) 0.062(6) -0.006(5) 0.023(4) -0.006(4)
C12 0.042(4) 0.080(7) 0.066(7) 0.011(5) 0.013(4) 0.007(4)

loop_
_atom_type_symbol
_atom_type_description
_atom_type_scat_dispersion_real
_atom_type_scat_dispersion_imag
_atom_type_scat_source
C C 0.0033 0.0016 'International Tables Vol C Tables 4.2.6.8 and 6.1.1.4'
H H 0.0000 0.0000 'International Tables Vol C Tables 4.2.6.8 and 6.1.1.4'
N N 0.0061 0.0033 'International Tables Vol C Tables 4.2.6.8 and 6.1.1.4'
Cu Cu 0.3201 1.2651 'International Tables Vol C Tables 4.2.6.8 and 6.1.1.4'
Br Br -0.2901 2.4595 'International Tables Vol C Tables 4.2.6.8 and 6.1.1.4'

loop_
_geom_angle_atom_site_label_1
_geom_angle_atom_site_label_2
_geom_angle_atom_site_label_3
_geom_angle
_geom_angle_site_symmetry_1
_geom_angle_site_symmetry_3
_geom_angle_publ_flag
Br2 Cu1 Br2 110.34(7) 5 . ?
Br2 Cu1 Br1 112.35(6) 5 . ?
Br2 Cu1 Br1 108.33(6) . . ?
Br2 Cu1 Br1 117.67(5) 5 2 ?
Br2 Cu1 Br1 106.62(5) . 2 ?
Br1 Cu1 Br1 100.81(6) . 2 ?
Br2 Cu1 Cu1 55.56(5) 5 5 ?
Br2 Cu1 Cu1 54.78(5) . 5 ?
Br1 Cu1 Cu1 127.44(7) . 5 ?
Br1 Cu1 Cu1 131.01(8) 2 5 ?
Cu1 Br1 Cu1 77.13(6) . 2 ?
C2 N1 C10 124.5(7) . . ?
Cu1 Br2 Cu1 69.66(7) 5 . ?
N1 C2 C3 117.9(8) . . ?
N1 C2 C11 117.1(8) . . ?
C3 C2 C11 125.0(9) . . ?
N4 C3 C2 119.9(9) . . ?
N4 C3 C12 116.6(8) . . ?
C2 C3 C12 123.5(9) . . ?
C3 N4 C5 119.9(8) . . ?
N4 C5 C10 121.9(9) . . ?
N4 C5 C6 119.6(9) . . ?
C10 C5 C6 118.5(9) . . ?
C7 C6 C5 119.4(9) . . ?
C6 C7 C8 120.3(11) . . ?
C9 C8 C7 121.8(11) . . ?
C8 C9 C10 117.5(9) . . ?
N1 C10 C9 121.6(8) . . ?
N1 C10 C5 115.9(8) . . ?
C9 C10 C5 122.5(9) . . ?
C2 C11 Br3 109.5(5) . . ?
C3 C12 Br4 111.6(6) . . ?

loop_
_geom_bond_atom_site_label_1
_geom_bond_atom_site_label_2
_geom_bond_distance
_geom_bond_site_symmetry_2
_geom_bond_publ_flag
Cu1 Br2 2.4520(18) 5 ?
Cu1 Br2 2.4752(18) . ?
Cu1 Br1 2.5049(18) . ?
Cu1 Br1 2.5681(16) 2 ?
Cu1 Cu1 2.814(3) 5 ?
Br1 Cu1 2.5681(16) 2 ?
N1 C2 1.319(10) . ?
N1 C10 1.351(10) . ?
Br2 Cu1 2.4520(18) 5 ?
C2 C3 1.419(12) . ?
C2 C11 1.499(11) . ?
Br3 C11 1.956(7) . ?
C3 N4 1.341(11) . ?
C3 C12 1.469(13) . ?
Br4 C12 1.958(8) . ?
N4 C5 1.341(11) . ?
C5 C10 1.404(12) . ?
C5 C6 1.410(14) . ?
C6 C7 1.373(14) . ?
C7 C8 1.397(15) . ?
C8 C9 1.380(13) . ?
C9 C10 1.380(11) . ?
